data_7020630
loop_
_publ_author_name
'Wang, Chao'
'Chen, Hsin-Yi Tiffany'
'Bacsa, John'
'Catlow, C Richard A'
'Xiao, Jianliang'

_publ_section_title
;
 Synthesis and X-ray structures of cyclometalated iridium complexes
 including the hydrides.
;
_journal_issue 4
_journal_name_full 'Dalton transactions (Cambridge, England : 2003)'
_journal_page_first 935
_journal_page_last 940
_journal_paper_doi 10.1039/c2dt31368e
_journal_volume 42
_journal_year 2013
_chemical_formula_moiety '(Ir 3+), (H 1-),(C16 H13 O N2 1-),(C10 H15 1-)'
_chemical_formula_sum 'C26 H29 Ir N2 O'
_chemical_formula_weight 577.71
_chemical_name_common cwg42
_chemical_name_systematic
;
?
;
_space_group_IT_number 15
_symmetry_cell_setting monoclinic
_symmetry_space_group_name_Hall '-C 2yc'
_symmetry_space_group_name_H-M 'C 1 2/c 1'
_atom_sites_solution_hydrogens geom
_atom_sites_solution_primary direct
_atom_sites_solution_secondary difmap
_audit_creation_method SHELXL-97
_cell_angle_alpha 90.00
_cell_angle_beta 98.318(7)
_cell_angle_gamma 90.00
_cell_formula_units_Z 8
_cell_length_a 30.885(10)
_cell_length_b 9.215(3)
_cell_length_c 16.691(5)
_cell_measurement_reflns_used 5081
_cell_measurement_temperature 100(2)
_cell_measurement_theta_max 27.41
_cell_measurement_theta_min 2.32
_cell_volume 4700(3)
_computing_cell_refinement 'SAINT v7.68A (Bruker, 2009)'
_computing_data_collection 'SMART v.5.632 (Bruker, 2005)'
_computing_data_reduction 'SAINT v7.68A (Bruker, 2009)'
_computing_structure_refinement 'SHELXL-97 (Sheldrick, 2008)'
_computing_structure_solution 'SHELXS-97 (Sheldrick, 2008)'
_diffrn_ambient_temperature 100(2)
_diffrn_measured_fraction_theta_full 0.981
_diffrn_measured_fraction_theta_max 0.981
_diffrn_measurement_device_type 'Bruker D8 diffractometer with APEX detector'
_diffrn_measurement_method '\w scans with a narrow frame width'
_diffrn_radiation_monochromator graphite
_diffrn_radiation_source 'fine-focus sealed tube'
_diffrn_radiation_type MoK\a
_diffrn_radiation_wavelength 0.71073
_diffrn_reflns_av_R_equivalents 0.0548
_diffrn_reflns_av_sigmaI/netI 0.0698
_diffrn_reflns_limit_h_max 35
_diffrn_reflns_limit_h_min -37
_diffrn_reflns_limit_k_max 11
_diffrn_reflns_limit_k_min -11
_diffrn_reflns_limit_l_max 20
_diffrn_reflns_limit_l_min -16
_diffrn_reflns_number 10502
_diffrn_reflns_theta_full 26.02
_diffrn_reflns_theta_max 26.02
_diffrn_reflns_theta_min 2.31
_exptl_absorpt_coefficient_mu 5.700
_exptl_absorpt_correction_T_max 0.5995
_exptl_absorpt_correction_T_min 0.2089
_exptl_absorpt_correction_type multi-scan
_exptl_absorpt_process_details 'SADABS V2008-1 (Sheldrick, 2008)'
_exptl_crystal_colour red
_exptl_crystal_density_diffrn 1.633
_exptl_crystal_density_method 'not measured'
_exptl_crystal_description plate
_exptl_crystal_F_000 2272
_exptl_crystal_size_max 0.40
_exptl_crystal_size_mid 0.20
_exptl_crystal_size_min 0.10
_refine_diff_density_max 3.643
_refine_diff_density_min -2.575
_refine_diff_density_rms 0.247
_refine_ls_extinction_method none
_refine_ls_goodness_of_fit_ref 1.108
_refine_ls_hydrogen_treatment constr
_refine_ls_matrix_type full
_refine_ls_number_parameters 250
_refine_ls_number_reflns 4560
_refine_ls_number_restraints 131
_refine_ls_restrained_S_all 1.094
_refine_ls_R_factor_all 0.0813
_refine_ls_R_factor_gt 0.0650
_refine_ls_shift/su_max 0.006
_refine_ls_shift/su_mean 0.000
_refine_ls_structure_factor_coef Fsqd
_refine_ls_weighting_details 'calc w=1/[\s^2^(Fo^2^)+(0.0930P)^2^+46.9455P] where P=(Fo^2^+2Fc^2^)/3'
_refine_ls_weighting_scheme calc
_refine_ls_wR_factor_gt 0.1597
_refine_ls_wR_factor_ref 0.1688
_reflns_number_gt 3717
_reflns_number_total 4560
_reflns_threshold_expression >2sigma(I)
_cod_data_source_file c2dt31368e.txt
_cod_data_source_block cwg42
_cod_original_sg_symbol_H-M C2/c
_cod_database_code 7020630

loop_
_symmetry_equiv_pos_as_xyz
'x, y, z'
'-x, y, -z+1/2'
'x+1/2, y+1/2, z'
'-x+1/2, y+1/2, -z+1/2'
'-x, -y, -z'
'x, -y, z-1/2'
'-x+1/2, -y+1/2, -z'
'x+1/2, -y+1/2, z-1/2'

loop_
_atom_site_aniso_label
_atom_site_aniso_U_11
_atom_site_aniso_U_22
_atom_site_aniso_U_33
_atom_site_aniso_U_23
_atom_site_aniso_U_13
_atom_site_aniso_U_12
Ir1 0.0212(3) 0.0316(2) 0.0212(2) 0.0002(2) 0.0011(2) 0.0030(2)
O3 0.034(4) 0.036(3) 0.029(3) 0.001(2) 0.004(3) -0.003(3)
N1 0.019(4) 0.033(4) 0.028(4) -0.004(3) 0.004(3) -0.006(3)
N2 0.072(9) 0.049(6) 0.035(5) 0.008(4) 0.012(5) 0.020(6)
C3 0.020(3) 0.033(2) 0.026(2) -0.0076(19) 0.000(2) -0.0019(19)
C4 0.020(3) 0.033(2) 0.026(2) -0.0076(19) 0.000(2) -0.0019(19)
C5 0.020(5) 0.039(5) 0.024(5) -0.007(3) -0.008(4) 0.004(4)
C6 0.029(6) 0.039(5) 0.028(5) -0.006(4) -0.002(4) 0.010(4)
C7 0.027(6) 0.042(6) 0.036(6) -0.004(4) 0.002(5) 0.005(4)
C8 0.020(3) 0.033(2) 0.026(2) -0.0076(19) 0.000(2) -0.0019(19)
C9 0.020(3) 0.033(2) 0.026(2) -0.0076(19) 0.000(2) -0.0019(19)
C10 0.037(6) 0.041(6) 0.029(5) -0.007(4) 0.007(5) -0.002(5)
C11 0.033(7) 0.042(6) 0.028(5) -0.003(4) 0.001(5) 0.014(5)
C12 0.016(5) 0.039(5) 0.028(4) 0.003(4) 0.001(4) 0.002(4)
C13 0.031(5) 0.032(4) 0.024(4) -0.003(3) 0.006(4) -0.003(4)
C14 0.028(5) 0.035(4) 0.025(4) 0.003(3) 0.010(4) -0.004(4)
C15 0.027(5) 0.031(4) 0.030(4) 0.004(3) 0.007(4) -0.005(4)
C16 0.030(5) 0.031(4) 0.029(4) -0.003(3) 0.007(4) -0.005(4)
C17 0.034(4) 0.036(3) 0.029(3) 0.001(2) 0.004(3) -0.003(3)
C19 0.021(4) 0.044(4) 0.026(4) 0.000(3) 0.006(4) 0.012(4)
C20 0.020(5) 0.047(4) 0.030(4) 0.006(3) 0.005(4) 0.010(4)
C21 0.012(5) 0.042(4) 0.034(4) 0.001(4) 0.000(4) -0.005(4)
C22 0.049(8) 0.044(5) 0.023(4) 0.001(4) 0.011(5) 0.003(5)
C23 0.011(4) 0.041(4) 0.029(4) 0.003(3) 0.006(4) 0.013(4)
C24 0.038(7) 0.063(7) 0.036(5) -0.010(5) 0.003(5) 0.014(6)
C25 0.020(6) 0.068(7) 0.044(5) 0.021(5) 0.007(5) 0.000(5)
C26 0.023(6) 0.040(5) 0.054(7) -0.004(5) 0.002(5) -0.008(5)
C27 0.030(7) 0.063(8) 0.022(4) 0.002(4) 0.000(5) -0.005(5)
C28 0.023(6) 0.043(5) 0.047(7) 0.009(5) -0.001(5) 0.005(5)

loop_
_atom_site_label
_atom_site_type_symbol
_atom_site_thermal_displace_type
_atom_site_fract_x
_atom_site_fract_y
_atom_site_fract_z
_atom_site_occupancy
_atom_site_U_iso_or_equiv
_atom_site_calc_flag
_atom_site_refinement_flags
Ir1 Ir Uani 0.37875(1) 0.13876(4) 0.57721(2) 1.000 0.0249(1) . .
O3 O Uani 0.3593(3) -0.4476(8) 0.8180(4) 1.000 0.0331(19) . .
N1 N Uani 0.3299(3) 0.0778(10) 0.6449(5) 1.000 0.027(2) . .
N2 N Uani 0.3078(4) 0.7524(12) 0.4013(6) 1.000 0.052(4) . .
C3 C Uani 0.3337(3) 0.3015(11) 0.5551(6) 1.000 0.0267(14) . .
C4 C Uani 0.3353(3) 0.4222(11) 0.5039(6) 1.000 0.0267(14) . .
C5 C Uani 0.3010(3) 0.5255(11) 0.4934(6) 1.000 0.029(3) . .
C6 C Uani 0.2630(4) 0.5076(12) 0.5296(6) 1.000 0.033(3) . .
C7 C Uani 0.2601(4) 0.3885(11) 0.5800(7) 1.000 0.035(3) . .
C8 C Uani 0.2953(3) 0.2876(11) 0.5932(6) 1.000 0.0267(14) . .
C9 C Uani 0.2947(4) 0.1571(10) 0.6432(6) 1.000 0.0267(14) . .
C10 C Uani 0.2568(4) 0.1210(11) 0.6877(7) 1.000 0.035(3) . .
C11 C Uani 0.3043(4) 0.6514(12) 0.4421(7) 1.000 0.035(3) . .
C12 C Uani 0.3348(3) -0.0580(11) 0.6888(6) 1.000 0.028(3) . .
C13 C Uani 0.3422(4) -0.0620(11) 0.7752(6) 1.000 0.029(3) . .
C14 C Uani 0.3487(3) -0.1923(11) 0.8162(6) 1.000 0.029(3) . .
C15 C Uani 0.3500(4) -0.3214(11) 0.7727(6) 1.000 0.029(3) . .
C16 C Uani 0.3418(4) -0.3210(11) 0.6878(6) 1.000 0.030(3) . .
C17 C Uani 0.3344(4) -0.1882(12) 0.6470(6) 1.000 0.0331(19) . .
C18 C Uiso 0.3578(4) -0.5789(11) 0.7760(6) 1.000 0.029(2) . .
C19 C Uani 0.4395(3) 0.0383(12) 0.5395(6) 1.000 0.030(2) . .
C20 C Uani 0.4402(4) 0.1951(13) 0.5311(6) 1.000 0.032(3) . .
C21 C Uani 0.4429(3) 0.2575(12) 0.6119(6) 1.000 0.030(3) . .
C22 C Uani 0.4412(4) 0.1407(12) 0.6675(7) 1.000 0.038(3) . .
C23 C Uani 0.4395(3) 0.0031(11) 0.6230(6) 1.000 0.027(2) . .
C24 C Uani 0.4383(4) -0.0705(15) 0.4693(7) 1.000 0.046(4) . .
C25 C Uani 0.4476(4) 0.2782(15) 0.4550(7) 1.000 0.044(3) . .
C26 C Uani 0.4495(4) 0.4181(13) 0.6298(8) 1.000 0.039(3) . .
C27 C Uani 0.4448(4) 0.1488(13) 0.7596(6) 1.000 0.039(4) . .
C28 C Uani 0.4431(4) -0.1461(11) 0.6609(7) 1.000 0.038(3) . .
H1 H Uiso 0.34590 0.03860 0.50320 1.000 0.02(3) . R
H4 H Uiso 0.35980 0.43460 0.47590 1.000 0.0320 calc R
H6 H Uiso 0.23970 0.57560 0.51990 1.000 0.0390 calc R
H7 H Uiso 0.23470 0.37480 0.60540 1.000 0.0420 calc R
H10A H Uiso 0.25660 0.01660 0.69870 1.000 0.0530 calc R
H10B H Uiso 0.22920 0.14860 0.65420 1.000 0.0530 calc R
H10C H Uiso 0.25980 0.17460 0.73890 1.000 0.0530 calc R
H13 H Uiso 0.34270 0.02610 0.80490 1.000 0.0350 calc R
H14 H Uiso 0.35220 -0.19410 0.87370 1.000 0.0340 calc R
H16 H Uiso 0.34130 -0.40940 0.65840 1.000 0.0360 calc R
H17 H Uiso 0.32890 -0.18750 0.58950 1.000 0.0400 calc R
H18A H Uiso 0.36660 -0.65800 0.81420 1.000 0.0440 calc R
H18B H Uiso 0.37790 -0.57480 0.73570 1.000 0.0440 calc R
H18C H Uiso 0.32800 -0.59610 0.74880 1.000 0.0440 calc R
H24A H Uiso 0.42860 -0.16530 0.48640 1.000 0.0690 calc R
H24B H Uiso 0.46770 -0.07960 0.45400 1.000 0.0690 calc R
H24C H Uiso 0.41790 -0.03590 0.42270 1.000 0.0690 calc R
H25A H Uiso 0.43550 0.37640 0.45690 1.000 0.0660 calc R
H25B H Uiso 0.43280 0.22760 0.40700 1.000 0.0660 calc R
H25C H Uiso 0.47900 0.28410 0.45230 1.000 0.0660 calc R
H26A H Uiso 0.44470 0.43790 0.68550 1.000 0.0590 calc R
H26B H Uiso 0.42870 0.47450 0.59210 1.000 0.0590 calc R
H26C H Uiso 0.47950 0.44560 0.62320 1.000 0.0590 calc R
H27A H Uiso 0.41930 0.10160 0.77700 1.000 0.0580 calc R
H27B H Uiso 0.44590 0.25070 0.77660 1.000 0.0580 calc R
H27C H Uiso 0.47160 0.09940 0.78420 1.000 0.0580 calc R
H28A H Uiso 0.42840 -0.21700 0.62240 1.000 0.0580 calc R
H28B H Uiso 0.47410 -0.17230 0.67470 1.000 0.0580 calc R
H28C H Uiso 0.42920 -0.14580 0.71000 1.000 0.0580 calc R

loop_
_atom_type_symbol
_atom_type_description
_atom_type_scat_dispersion_real
_atom_type_scat_dispersion_imag
_atom_type_scat_source
C C 0.0033 0.0016 'International Tables Vol C Tables 4.2.6.8 and 6.1.1.4'
H H 0.0000 0.0000 'International Tables Vol C Tables 4.2.6.8 and 6.1.1.4'
Ir Ir -1.4442 7.9887 'International Tables Vol C Tables 4.2.6.8 and 6.1.1.4'
N N 0.0061 0.0033 'International Tables Vol C Tables 4.2.6.8 and 6.1.1.4'
O O 0.0106 0.0060 'International Tables Vol C Tables 4.2.6.8 and 6.1.1.4'

loop_
_geom_angle_atom_site_label_1
_geom_angle_atom_site_label_2
_geom_angle_atom_site_label_3
_geom_angle
_geom_angle_publ_flag
N1 Ir1 C3 76.6(4) yes
N1 Ir1 C19 137.2(4) yes
N1 Ir1 C20 167.3(4) yes
N1 Ir1 C21 131.7(3) yes
N1 Ir1 C22 104.7(4) yes
N1 Ir1 C23 107.1(3) yes
C3 Ir1 C19 145.2(4) yes
C3 Ir1 C20 111.2(4) yes
C3 Ir1 C21 103.9(4) yes
C3 Ir1 C22 127.3(4) yes
C3 Ir1 C23 164.6(4) yes
C19 Ir1 C20 37.9(4) yes
C19 Ir1 C21 62.5(4) yes
C19 Ir1 C22 61.9(4) yes
C19 Ir1 C23 36.6(4) yes
C20 Ir1 C21 38.0(4) yes
C20 Ir1 C22 62.6(4) yes
C20 Ir1 C23 62.7(4) yes
C21 Ir1 C22 36.7(4) yes
C21 Ir1 C23 62.3(4) yes
C22 Ir1 C23 37.5(4) yes
C20 Ir1 H1 109.00 no
C21 Ir1 H1 147.00 no
C22 Ir1 H1 146.00 no
C23 Ir1 H1 108.00 no
N1 Ir1 H1 81.00 no
C3 Ir1 H1 87.00 no
C19 Ir1 H1 90.00 no
C15 O3 C18 117.5(7) yes
Ir1 N1 C12 118.4(7) yes
C9 N1 C12 121.4(9) yes
Ir1 N1 C9 120.1(7) yes
C4 C3 C8 116.4(9) no
Ir1 C3 C8 116.2(7) yes
Ir1 C3 C4 127.4(7) yes
C3 C4 C5 121.0(9) no
C4 C5 C6 121.6(9) no
C4 C5 C11 119.6(9) no
C6 C5 C11 118.7(9) no
C5 C6 C7 118.9(11) no
C6 C7 C8 119.6(11) no
C3 C8 C7 122.5(9) no
C3 C8 C9 114.0(9) no
C7 C8 C9 123.5(9) no
N1 C9 C8 113.1(10) yes
N1 C9 C10 124.6(9) yes
C8 C9 C10 122.4(9) no
N2 C11 C5 178.7(12) yes
N1 C12 C17 120.1(9) yes
N1 C12 C13 121.6(9) yes
C13 C12 C17 118.3(9) no
C12 C13 C14 120.9(9) no
C13 C14 C15 119.7(9) no
O3 C15 C14 116.6(9) yes
O3 C15 C16 122.9(9) yes
C14 C15 C16 120.5(9) no
C15 C16 C17 119.0(9) no
C12 C17 C16 121.4(9) no
C23 C19 C24 126.2(10) no
Ir1 C19 C23 72.8(5) yes
Ir1 C19 C20 69.2(6) yes
C20 C19 C24 125.0(9) no
Ir1 C19 C24 123.3(7) yes
C20 C19 C23 108.8(9) no
Ir1 C20 C21 73.0(6) yes
Ir1 C20 C19 73.0(6) yes
Ir1 C20 C25 130.3(8) yes
C19 C20 C21 107.6(9) no
C19 C20 C25 125.8(10) no
C21 C20 C25 125.2(10) no
Ir1 C21 C20 69.0(6) yes
Ir1 C21 C22 71.9(6) yes
Ir1 C21 C26 127.5(7) yes
C22 C21 C26 128.6(10) no
C20 C21 C22 107.6(10) no
C20 C21 C26 123.7(10) no
C21 C22 C27 127.9(10) no
Ir1 C22 C21 71.5(6) yes
Ir1 C22 C23 72.1(6) yes
Ir1 C22 C27 126.9(8) yes
C21 C22 C23 109.0(9) no
C23 C22 C27 123.0(10) no
Ir1 C23 C19 70.5(6) yes
Ir1 C23 C22 70.4(6) yes
Ir1 C23 C28 130.0(7) yes
C19 C23 C22 107.0(9) no
C19 C23 C28 127.1(9) no
C22 C23 C28 125.4(9) no
C3 C4 H4 120.00 no
C5 C4 H4 119.00 no
C5 C6 H6 121.00 no
C7 C6 H6 121.00 no
C6 C7 H7 120.00 no
C8 C7 H7 120.00 no
C9 C10 H10A 110.00 no
C9 C10 H10B 109.00 no
C9 C10 H10C 110.00 no
H10A C10 H10B 109.00 no
H10A C10 H10C 110.00 no
H10B C10 H10C 109.00 no
C12 C13 H13 120.00 no
C14 C13 H13 120.00 no
C13 C14 H14 120.00 no
C15 C14 H14 120.00 no
C15 C16 H16 120.00 no
C17 C16 H16 121.00 no
C12 C17 H17 119.00 no
C16 C17 H17 119.00 no
O3 C18 H18A 109.00 no
O3 C18 H18B 109.00 no
O3 C18 H18C 110.00 no
H18A C18 H18B 109.00 no
H18A C18 H18C 110.00 no
H18B C18 H18C 110.00 no
C19 C24 H24A 110.00 no
C19 C24 H24B 109.00 no
C19 C24 H24C 110.00 no
H24A C24 H24B 109.00 no
H24A C24 H24C 109.00 no
H24B C24 H24C 109.00 no
C20 C25 H25A 109.00 no
C20 C25 H25B 109.00 no
C20 C25 H25C 110.00 no
H25A C25 H25B 109.00 no
H25A C25 H25C 110.00 no
H25B C25 H25C 110.00 no
C21 C26 H26A 110.00 no
C21 C26 H26B 109.00 no
C21 C26 H26C 109.00 no
H26A C26 H26B 110.00 no
H26A C26 H26C 109.00 no
H26B C26 H26C 109.00 no
C22 C27 H27A 109.00 no
C22 C27 H27B 109.00 no
C22 C27 H27C 109.00 no
H27A C27 H27B 110.00 no
H27A C27 H27C 110.00 no
H27B C27 H27C 109.00 no
C23 C28 H28A 109.00 no
C23 C28 H28B 109.00 no
C23 C28 H28C 109.00 no
H28A C28 H28B 109.00 no
H28A C28 H28C 109.00 no
H28B C28 H28C 110.00 no

loop_
_geom_bond_atom_site_label_1
_geom_bond_atom_site_label_2
_geom_bond_distance
_geom_bond_publ_flag
Ir1 N1 2.088(9) yes
Ir1 C3 2.043(10) yes
Ir1 C19 2.262(10) yes
Ir1 C20 2.211(12) yes
Ir1 C21 2.264(10) yes
Ir1 C22 2.270(12) yes
Ir1 C23 2.292(10) yes
Ir1 H1 1.7400 no
O3 C18 1.396(12) yes
O3 C15 1.394(12) yes
N1 C12 1.447(14) yes
N1 C9 1.307(15) yes
N2 C11 1.168(16) yes
C3 C8 1.430(13) no
C3 C4 1.408(14) no
C4 C5 1.416(14) no
C5 C11 1.454(15) no
C5 C6 1.405(15) no
C6 C7 1.394(15) no
C7 C8 1.423(15) no
C8 C9 1.465(14) no
C9 C10 1.511(17) no
C12 C13 1.428(14) no
C12 C17 1.387(15) no
C13 C14 1.382(14) no
C14 C15 1.397(14) no
C15 C16 1.403(14) no
C16 C17 1.403(15) no
C19 C23 1.431(14) no
C19 C24 1.539(16) no
C19 C20 1.452(16) no
C20 C25 1.528(16) no
C20 C21 1.457(14) no
C21 C22 1.427(15) no
C21 C26 1.518(16) no
C22 C27 1.527(15) no
C22 C23 1.467(15) no
C23 C28 1.511(15) no
C4 H4 0.9500 no
C6 H6 0.9500 no
C7 H7 0.9500 no
C10 H10A 0.9800 no
C10 H10B 0.9800 no
C10 H10C 0.9800 no
C13 H13 0.9500 no
C14 H14 0.9500 no
C16 H16 0.9500 no
C17 H17 0.9500 no
C18 H18A 0.9800 no
C18 H18B 0.9800 no
C18 H18C 0.9800 no
C24 H24A 0.9800 no
C24 H24B 0.9800 no
C24 H24C 0.9800 no
C25 H25A 0.9800 no
C25 H25B 0.9800 no
C25 H25C 0.9800 no
C26 H26A 0.9800 no
C26 H26B 0.9800 no
C26 H26C 0.9800 no
C27 H27A 0.9800 no
C27 H27B 0.9800 no
C27 H27C 0.9800 no
C28 H28A 0.9800 no
C28 H28B 0.9800 no
C28 H28C 0.9800 no

loop_
_geom_torsion_atom_site_label_1
_geom_torsion_atom_site_label_2
_geom_torsion_atom_site_label_3
_geom_torsion_atom_site_label_4
_geom_torsion
_geom_torsion_publ_flag
C3 Ir1 N1 C9 1.8(8) no
C3 Ir1 N1 C12 177.8(8) no
C19 Ir1 N1 C9 -168.4(7) no
C19 Ir1 N1 C12 7.6(10) no
C21 Ir1 N1 C9 98.5(9) no
C21 Ir1 N1 C12 -85.5(8) no
C22 Ir1 N1 C9 127.3(8) no
C22 Ir1 N1 C12 -56.7(8) no
C23 Ir1 N1 C9 166.3(8) no
C23 Ir1 N1 C12 -17.7(8) no
N1 Ir1 C3 C4 -178.0(10) no
N1 Ir1 C3 C8 -1.1(7) no
C19 Ir1 C3 C4 -9.7(13) no
C19 Ir1 C3 C8 167.3(7) no
C20 Ir1 C3 C4 12.5(10) no
C20 Ir1 C3 C8 -170.5(7) no
C21 Ir1 C3 C4 51.7(10) no
C21 Ir1 C3 C8 -131.3(7) no
C22 Ir1 C3 C4 83.5(10) no
C22 Ir1 C3 C8 -99.5(8) no
N1 Ir1 C19 C20 -161.8(6) no
N1 Ir1 C19 C23 -43.2(8) no
N1 Ir1 C19 C24 79.3(10) no
C3 Ir1 C19 C20 35.1(9) no
C3 Ir1 C19 C23 153.6(7) no
C3 Ir1 C19 C24 -83.9(11) no
C20 Ir1 C19 C23 118.6(8) no
C20 Ir1 C19 C24 -119.0(11) no
C21 Ir1 C19 C20 -38.9(6) no
C21 Ir1 C19 C23 79.6(6) no
C21 Ir1 C19 C24 -157.9(10) no
C22 Ir1 C19 C20 -80.6(6) no
C22 Ir1 C19 C23 38.0(6) no
C22 Ir1 C19 C24 160.4(10) no
C23 Ir1 C19 C20 -118.6(8) no
C23 Ir1 C19 C24 122.5(12) no
C3 Ir1 C20 C19 -159.4(6) no
C3 Ir1 C20 C21 85.5(7) no
C3 Ir1 C20 C25 -36.6(12) no
C19 Ir1 C20 C21 -115.2(9) no
C19 Ir1 C20 C25 122.8(13) no
C21 Ir1 C20 C19 115.2(9) no
C21 Ir1 C20 C25 -122.0(14) no
C22 Ir1 C20 C19 78.6(6) no
C22 Ir1 C20 C21 -36.6(6) no
C22 Ir1 C20 C25 -158.6(12) no
C23 Ir1 C20 C19 36.1(6) no
C23 Ir1 C20 C21 -79.0(6) no
C23 Ir1 C20 C25 159.0(12) no
N1 Ir1 C21 C20 168.9(6) no
N1 Ir1 C21 C22 51.2(8) no
N1 Ir1 C21 C26 -74.0(11) no
C3 Ir1 C21 C20 -106.8(7) no
C3 Ir1 C21 C22 135.5(6) no
C3 Ir1 C21 C26 10.3(10) no
C19 Ir1 C21 C20 38.8(6) no
C19 Ir1 C21 C22 -79.0(7) no
C19 Ir1 C21 C26 155.9(10) no
C20 Ir1 C21 C22 -117.8(9) no
C20 Ir1 C21 C26 117.1(12) no
C22 Ir1 C21 C20 117.8(9) no
C22 Ir1 C21 C26 -125.2(12) no
C23 Ir1 C21 C20 80.3(7) no
C23 Ir1 C21 C22 -37.4(6) no
C23 Ir1 C21 C26 -162.6(10) no
N1 Ir1 C22 C21 -143.1(6) no
N1 Ir1 C22 C23 99.0(6) no
N1 Ir1 C22 C27 -19.2(10) no
C3 Ir1 C22 C21 -58.8(8) no
C3 Ir1 C22 C23 -176.8(6) no
C3 Ir1 C22 C27 65.0(11) no
C19 Ir1 C22 C21 80.9(7) no
C19 Ir1 C22 C23 -37.1(6) no
C19 Ir1 C22 C27 -155.2(11) no
C20 Ir1 C22 C21 37.9(6) no
C20 Ir1 C22 C23 -80.1(7) no
C20 Ir1 C22 C27 161.7(11) no
C21 Ir1 C22 C23 -117.9(9) no
C21 Ir1 C22 C27 123.9(12) no
C23 Ir1 C22 C21 117.9(9) no
C23 Ir1 C22 C27 -118.2(12) no
N1 Ir1 C23 C19 150.9(6) no
N1 Ir1 C23 C22 -92.1(6) no
N1 Ir1 C23 C28 28.2(10) no
C19 Ir1 C23 C22 117.0(9) no
C19 Ir1 C23 C28 -122.7(12) no
C20 Ir1 C23 C19 -37.4(6) no
C20 Ir1 C23 C22 79.7(7) no
C20 Ir1 C23 C28 -160.0(10) no
C21 Ir1 C23 C19 -80.4(6) no
C21 Ir1 C23 C22 36.6(6) no
C21 Ir1 C23 C28 156.9(10) no
C22 Ir1 C23 C19 -117.0(9) no
C22 Ir1 C23 C28 120.3(12) no
C18 O3 C15 C14 175.7(10) no
C18 O3 C15 C16 -3.7(17) no
C9 N1 C12 C13 -72.0(13) no
Ir1 N1 C12 C17 -64.9(11) no
Ir1 N1 C9 C8 -2.0(12) no
C12 N1 C9 C8 -177.9(9) no
Ir1 N1 C9 C10 178.1(8) no
C12 N1 C9 C10 2.3(15) no
Ir1 N1 C12 C13 112.1(10) no
C9 N1 C12 C17 111.0(12) no
Ir1 C3 C4 C5 178.8(7) no
C8 C3 C4 C5 1.9(14) no
Ir1 C3 C8 C7 -176.6(8) no
Ir1 C3 C8 C9 0.4(11) no
C4 C3 C8 C7 0.7(15) no
C4 C3 C8 C9 177.7(9) no
C3 C4 C5 C6 -3.8(15) no
C3 C4 C5 C11 178.1(10) no
C4 C5 C6 C7 3.0(15) no
C11 C5 C6 C7 -178.8(10) no
C5 C6 C7 C8 -0.5(16) no
C6 C7 C8 C9 -178.2(10) no
C6 C7 C8 C3 -1.4(16) no
C3 C8 C9 N1 1.0(13) no
C7 C8 C9 N1 178.0(10) no
C7 C8 C9 C10 -2.1(16) no
C3 C8 C9 C10 -179.1(9) no
N1 C12 C13 C14 -177.2(10) no
C17 C12 C13 C14 -0.2(16) no
N1 C12 C17 C16 176.0(10) no
C13 C12 C17 C16 -1.1(17) no
C12 C13 C14 C15 2.9(17) no
C13 C14 C15 O3 176.2(10) no
C13 C14 C15 C16 -4.4(17) no
O3 C15 C16 C17 -177.5(11) no
C14 C15 C16 C17 3.1(18) no
C15 C16 C17 C12 -0.4(18) no
Ir1 C19 C20 C21 65.3(8) no
Ir1 C19 C20 C25 -127.8(12) no
C23 C19 C20 Ir1 -62.4(7) no
C23 C19 C20 C21 2.9(12) no
C23 C19 C20 C25 169.8(11) no
C24 C19 C20 Ir1 116.8(10) no
C24 C19 C20 C21 -177.9(9) no
C24 C19 C20 C25 -11.0(18) no
Ir1 C19 C23 C22 -61.3(7) no
Ir1 C19 C23 C28 126.0(10) no
C20 C19 C23 Ir1 60.1(7) no
C20 C19 C23 C22 -1.2(11) no
C20 C19 C23 C28 -173.9(10) no
C24 C19 C23 Ir1 -119.1(10) no
C24 C19 C23 C22 179.6(10) no
C24 C19 C23 C28 6.9(16) no
Ir1 C20 C21 C22 61.9(8) no
Ir1 C20 C21 C26 -121.9(10) no
C19 C20 C21 Ir1 -65.3(8) no
C19 C20 C21 C22 -3.4(12) no
C19 C20 C21 C26 172.8(10) no
C25 C20 C21 Ir1 127.7(12) no
C25 C20 C21 C22 -170.4(11) no
C25 C20 C21 C26 5.8(17) no
Ir1 C21 C22 C23 62.7(8) no
Ir1 C21 C22 C27 -122.7(13) no
C20 C21 C22 Ir1 -60.1(7) no
C20 C21 C22 C23 2.6(12) no
C20 C21 C22 C27 177.2(12) no
C26 C21 C22 Ir1 124.0(11) no
C26 C21 C22 C23 -173.3(10) no
C26 C21 C22 C27 1.2(19) no
Ir1 C22 C23 C19 61.4(7) no
Ir1 C22 C23 C28 -125.8(10) no
C21 C22 C23 Ir1 -62.3(8) no
C21 C22 C23 C19 -0.9(12) no
C21 C22 C23 C28 171.9(10) no
C27 C22 C23 Ir1 122.8(11) no
C27 C22 C23 C19 -175.8(10) no
C27 C22 C23 C28 -3.0(17) no
